data_2006059
loop_
_publ_author_name
'Bausch, M. J.'
'Robinson, P. D.'
'Gong, Y.'

_publ_section_title
;
 4-(9-Fluorenoxy)-2-phenylphthalazin-1(2<i>H</i>)-one
;
_journal_issue 4
_journal_name_full 'Acta Crystallographica Section C'
_journal_page_first 517
_journal_page_last 519
_journal_paper_doi 10.1107/S0108270196015156
_journal_volume 53
_journal_year 1997
_chemical_formula_sum 'C27 H18 N2 O2'
_chemical_formula_weight 402.43
_chemical_name_systematic
;
2-Phenyl-4-(9'-fluorenoxy)-1(2H)-phthalazinone
;
_space_group_IT_number 2
_symmetry_cell_setting triclinic
_symmetry_space_group_name_Hall '-P 1'
_symmetry_space_group_name_H-M 'P -1'
_cell_angle_alpha 100.677(15)
_cell_angle_beta 102.334(12)
_cell_angle_gamma 111.728(14)
_cell_formula_units_Z 2
_cell_length_a 10.1662(16)
_cell_length_b 12.404(3)
_cell_length_c 9.0923(14)
_cell_measurement_reflns_used 25
_cell_measurement_temperature 296
_cell_measurement_theta_max 11.9
_cell_measurement_theta_min 10.3
_cell_volume 995.4(4)
_computing_cell_refinement 'MSC/AFC Diffractometer Control Software'
_computing_data_collection
;MSC/AFC Diffractometer Control Software (Molecular Structure Corporation,
 1996)
;
_computing_data_reduction
;
TEXSAN PROCESS (Molecular Structure Corporation, 1995)
;
_computing_molecular_graphics 'TEXSAN ORTEP  (Johnson, 1965)'
_computing_publication_material 'TEXSAN, SHELXL93, and PLATON (Spek, 1990)'
_computing_structure_refinement 'TEXSAN LS and SHELXL93 (Sheldrick, 1993)'
_computing_structure_solution 'TEXSAN SHELXS86 (Sheldrick, 1985)'
_diffrn_ambient_temperature 296
_diffrn_measurement_device 'Rigaku AFC-5S diffractometer'
_diffrn_measurement_method '\w scans (rate 8\% min^-1^ in \w)'
_diffrn_radiation_monochromator graphite
_diffrn_radiation_source x-ray_tube
_diffrn_radiation_type 'Mo K\a'
_diffrn_radiation_wavelength 0.71069
_diffrn_reflns_av_R_equivalents 0.0158
_diffrn_reflns_av_sigmaI/netI 0.0435
_diffrn_reflns_limit_h_max 12
_diffrn_reflns_limit_h_min 0
_diffrn_reflns_limit_k_max 13
_diffrn_reflns_limit_k_min -14
_diffrn_reflns_limit_l_max 10
_diffrn_reflns_limit_l_min -10
_diffrn_reflns_number 3730
_diffrn_reflns_theta_max 25
_diffrn_reflns_theta_min 1.85
_diffrn_standards_decay_% -0.5
_diffrn_standards_interval_count 150
_diffrn_standards_number 3
_exptl_absorpt_coefficient_mu 0.086
_exptl_absorpt_correction_T_max 1.0
_exptl_absorpt_correction_T_min 1.0
_exptl_absorpt_correction_type none
_exptl_crystal_colour colorless
_exptl_crystal_density_diffrn 1.3428(4)
_exptl_crystal_density_meas ?
_exptl_crystal_description 'irregular fragment'
_exptl_crystal_F_000 420.0
_exptl_crystal_size_max 0.41
_exptl_crystal_size_mid 0.38
_exptl_crystal_size_min 0.30
_refine_diff_density_max 0.151
_refine_diff_density_min -0.145
_refine_ls_extinction_coef 0.0109(18)
_refine_ls_extinction_method SHELXL
_refine_ls_goodness_of_fit_all 1.022
_refine_ls_goodness_of_fit_obs 1.091
_refine_ls_hydrogen_treatment 'H atoms riding (C-H 0.93-0.98 \%A)'
_refine_ls_matrix_type full
_refine_ls_number_parameters 281
_refine_ls_number_reflns 3510
_refine_ls_number_restraints 0
_refine_ls_restrained_S_all 1.031
_refine_ls_restrained_S_obs 1.091
_refine_ls_R_factor_all 0.0898
_refine_ls_R_factor_obs 0.0350
_refine_ls_shift/esd_max 0.000
_refine_ls_shift/esd_mean 0.000
_refine_ls_structure_factor_coef Fsqd
_refine_ls_weighting_details 'w = 1/[\s^2^(Fo^2^)+(0.0433P)^2^+0.1290P] where P=(Fo^2^+2Fc^2^)/3'
_refine_ls_weighting_scheme calc
_refine_ls_wR_factor_all 0.1097
_refine_ls_wR_factor_obs 0.0863
_reflns_number_observed 2052
_reflns_number_total 3511
_reflns_observed_criterion >2\s(I)
_cod_data_source_file fg1251.cif
_cod_data_source_block default
_cod_depositor_comments
;
The following automatic conversions were performed:

'_exptl_crystal_density_meas' value 'not_measured' was changed to '?'
- the value is perceived as not measured.

Automatic conversion script
Id: cif_fix_values 3008 2015-01-20 13:52:24Z robertas 

The following automatic conversions were performed:

'_refine_ls_weighting_scheme' value 'calc w =
1/[\s^2^(Fo^2^)+(0.0433P)^2^+0.1290P] where P=(Fo^2^+2Fc^2^)/3' was
changed to 'calc'. New tag '_refine_ls_weighting_details' was
created. The value of the new tag was set to 'w =
1/[\s^2^(Fo^2^)+(0.0433P)^2^+0.1290P] where P=(Fo^2^+2Fc^2^)/3'.

Automatic conversion script
Id: cif_fix_values 3143 2015-03-26 13:38:13Z robertas 
;
_cod_original_cell_volume 995.4(3)
_cod_database_code 2006059

loop_
_symmetry_equiv_pos_as_xyz
x,y,z
-x,-y,-z

loop_
_atom_site_aniso_label
_atom_site_aniso_U_11
_atom_site_aniso_U_12
_atom_site_aniso_U_13
_atom_site_aniso_U_22
_atom_site_aniso_U_23
_atom_site_aniso_U_33
O1 0.0972(13) 0.0221(9) 0.0452(10) 0.0409(8) 0.0300(8) 0.0850(12)
O2 0.0558(9) 0.0131(6) 0.0255(7) 0.0298(7) 0.0124(6) 0.0502(8)
N1 0.0513(10) 0.0106(7) 0.0184(8) 0.0336(8) 0.0148(7) 0.0445(10)
N2 0.0494(10) 0.0099(7) 0.0180(8) 0.0326(8) 0.0153(7) 0.0478(10)
C1 0.0542(14) 0.0152(11) 0.0260(12) 0.0434(12) 0.0078(11) 0.0633(15)
C2 0.0499(14) 0.0238(12) 0.0274(13) 0.0602(15) 0.0069(14) 0.088(2)
C3 0.063(2) 0.0423(14) 0.0194(14) 0.073(2) 0.0165(14) 0.085(2)
C4 0.065(2) 0.0324(12) 0.0216(12) 0.0563(13) 0.0194(11) 0.0648(15)
C5 0.0499(12) 0.0193(9) 0.0147(9) 0.0377(10) 0.0090(9) 0.0424(11)
C6 0.0481(12) 0.0141(9) 0.0157(9) 0.0326(10) 0.0087(9) 0.0407(11)
C7 0.068(2) 0.0232(11) 0.0277(12) 0.0450(12) 0.0260(11) 0.0599(14)
C8 0.060(2) 0.0110(11) 0.0327(12) 0.0483(12) 0.0219(12) 0.068(2)
C9 0.0459(12) 0.0123(10) 0.0196(11) 0.0530(13) 0.0105(11) 0.0582(14)
C10 0.0488(13) 0.0156(10) 0.0112(10) 0.0419(11) 0.0125(10) 0.0517(13)
C11 0.0431(12) 0.0099(8) 0.0112(9) 0.0306(10) 0.0065(8) 0.0378(11)
C12 0.0482(12) 0.0103(9) 0.0151(9) 0.0303(10) 0.0079(8) 0.0399(11)
C13 0.0439(12) 0.0127(9) 0.0155(9) 0.0346(10) 0.0029(9) 0.0420(11)
C14 0.0396(11) 0.0125(9) 0.0148(9) 0.0326(10) 0.0142(9) 0.0464(12)
C15 0.0401(11) 0.0168(9) 0.0143(9) 0.0345(10) 0.0099(9) 0.0503(12)
C16 0.0585(14) 0.0214(11) 0.0267(11) 0.0446(12) 0.0144(10) 0.0589(14)
C17 0.070(2) 0.0244(12) 0.0251(13) 0.0519(14) 0.0055(11) 0.0617(15)
C18 0.067(2) 0.0181(11) 0.0220(13) 0.0398(12) -0.0019(11) 0.073(2)
C19 0.0556(14) 0.0127(10) 0.0221(12) 0.0336(11) 0.0116(11) 0.077(2)
C20 0.0426(11) 0.0142(9) 0.0156(10) 0.0337(10) 0.0128(9) 0.0566(13)
C21 0.0509(13) 0.0144(9) 0.0183(11) 0.0348(11) 0.0192(10) 0.0616(14)
C22 0.0537(13) 0.0174(10) 0.0169(10) 0.0403(11) 0.0184(9) 0.0411(11)
C23 0.0582(15) 0.0134(12) 0.0206(11) 0.0628(14) 0.0167(11) 0.0519(14)
C24 0.077(2) 0.0317(15) 0.0395(14) 0.084(2) 0.0303(15) 0.066(2)
C25 0.116(2) 0.044(2) 0.046(2) 0.068(2) 0.0274(14) 0.057(2)
C26 0.102(2) 0.0186(13) 0.0232(14) 0.0475(13) 0.0127(11) 0.0464(14)
C27 0.0634(14) 0.0113(11) 0.0129(11) 0.0443(12) 0.0157(10) 0.0465(13)

loop_
_atom_site_label
_atom_site_occupancy
_atom_site_fract_x
_atom_site_fract_y
_atom_site_fract_z
_atom_site_U_iso_or_equiv
_atom_site_thermal_displace_type
_atom_site_calc_flag
_atom_site_refinement_flags
_atom_site_type_symbol
O1 1 0.6792(2) -0.19204(13) 0.4980(2) 0.0720(5) Uani d . O
O2 1 0.96264(15) 0.18397(10) 0.2979(2) 0.0452(4) Uani d . O
N1 1 0.7778(2) 0.01038(13) 0.5224(2) 0.0444(4) Uani d . N
N2 1 0.8570(2) 0.10988(13) 0.4771(2) 0.0446(4) Uani d . N
C1 1 0.7287(2) 0.2945(2) 0.3556(3) 0.0552(6) Uani d . C
C2 1 0.6271(3) 0.3356(2) 0.2893(3) 0.0672(7) Uani d . C
C3 1 0.6670(3) 0.4223(2) 0.2115(3) 0.0707(7) Uani d . C
C4 1 0.8093(3) 0.4723(2) 0.1998(3) 0.0595(6) Uani d . C
C5 1 0.9106(2) 0.4312(2) 0.2649(2) 0.0434(5) Uani d . C
C6 1 1.0670(2) 0.4663(2) 0.2708(2) 0.0414(5) Uani d . C
C7 1 1.1616(3) 0.5557(2) 0.2227(3) 0.0548(6) Uani d . C
C8 1 1.3083(3) 0.5740(2) 0.2505(3) 0.0597(6) Uani d . C
C9 1 1.3593(2) 0.5026(2) 0.3231(3) 0.0554(6) Uani d . C
C10 1 1.2654(2) 0.4108(2) 0.3693(2) 0.0495(5) Uani d . C
C11 1 1.1199(2) 0.3943(2) 0.3440(2) 0.0398(5) Uani d . C
C12 1 0.9974(2) 0.3068(2) 0.3899(2) 0.0416(5) Uani d . C
C13 1 0.8696(2) 0.3406(2) 0.3394(2) 0.0423(5) Uani d . C
C14 1 0.8851(2) 0.0898(2) 0.3460(2) 0.0398(5) Uani d . C
C15 1 0.8373(2) -0.0297(2) 0.2397(2) 0.0417(5) Uani d . C
C16 1 0.8542(2) -0.0491(2) 0.0898(3) 0.0528(5) Uani d . C
C17 1 0.8031(3) -0.1667(2) -0.0043(3) 0.0626(6) Uani d . C
C18 1 0.7384(3) -0.2643(2) 0.0505(3) 0.0638(7) Uani d . C
C19 1 0.7207(2) -0.2458(2) 0.1970(3) 0.0576(6) Uani d . C
C20 1 0.7681(2) -0.1281(2) 0.2932(2) 0.0450(5) Uani d . C
C21 1 0.7381(2) -0.1091(2) 0.4443(3) 0.0494(5) Uani d . C
C22 1 0.7406(2) 0.0451(2) 0.6624(2) 0.0445(5) Uani d . C
C23 1 0.5994(3) -0.0148(2) 0.6709(3) 0.0609(6) Uani d . C
C24 1 0.5628(3) 0.0260(2) 0.8016(3) 0.0725(7) Uani d . C
C25 1 0.6682(3) 0.1259(2) 0.9242(3) 0.0743(8) Uani d . C
C26 1 0.8103(3) 0.1832(2) 0.9159(3) 0.0698(7) Uani d . C
C27 1 0.8464(3) 0.1436(2) 0.7849(2) 0.0554(6) Uani d . C
H1 1 0.7026(2) 0.2371(2) 0.4097(3) 0.066 Uiso calc R H
H2 1 0.5314(3) 0.3045(2) 0.2976(3) 0.081 Uiso calc R H
H3 1 0.5969(3) 0.4475(2) 0.1660(3) 0.085 Uiso calc R H
H4 1 0.8361(3) 0.5321(2) 0.1493(3) 0.071 Uiso calc R H
H7 1 1.1267(3) 0.6030(2) 0.1722(3) 0.066 Uiso calc R H
H8 1 1.3730(3) 0.6347(2) 0.2201(3) 0.072 Uiso calc R H
H9 1 1.4585(2) 0.5162(2) 0.3415(3) 0.066 Uiso calc R H
H10 1 1.3000(2) 0.3617(2) 0.4162(2) 0.059 Uiso calc R H
H12 1 1.0266(2) 0.3167(2) 0.5032(2) 0.050 Uiso calc R H
H16 1 0.8992(2) 0.0163(2) 0.0536(3) 0.063 Uiso calc R H
H17 1 0.8124(3) -0.1803(2) -0.1049(3) 0.075 Uiso calc R H
H18 1 0.7068(3) -0.3429(2) -0.0126(3) 0.077 Uiso calc R H
H19 1 0.6769(2) -0.3119(2) 0.2326(3) 0.069 Uiso calc R H
H23 1 0.5290(3) -0.0824(2) 0.5891(3) 0.073 Uiso calc R H
H24 1 0.4673(3) -0.0137(2) 0.8072(3) 0.087 Uiso calc R H
H25 1 0.6433(3) 0.1541(2) 1.0115(3) 0.089 Uiso calc R H
H26 1 0.8820(3) 0.2489(2) 0.9991(3) 0.084 Uiso calc R H
H27 1 0.9419(3) 0.1832(2) 0.7792(2) 0.066 Uiso calc R H

loop_
_atom_type_symbol
_atom_type_description
_atom_type_scat_dispersion_real
_atom_type_scat_dispersion_imag
_atom_type_scat_source
O O 0.0106 0.0060 'International Tables Vol C Tables 4.2.6.8 and 6.1.1.4'
N N 0.0061 0.0033 'International Tables Vol C Tables 4.2.6.8 and 6.1.1.4'
C C 0.0033 0.0016 'International Tables Vol C Tables 4.2.6.8 and 6.1.1.4'
H H 0.0000 0.0000 'International Tables Vol C Tables 4.2.6.8 and 6.1.1.4'

loop_
_geom_angle_atom_site_label_1
_geom_angle_atom_site_label_2
_geom_angle_atom_site_label_3
_geom_angle
_geom_angle_publ_flag
C14 O2 C12 117.98(14) yes
C21 N1 N2 124.9(2) yes
C21 N1 C22 122.7(2) yes
N2 N1 C22 112.38(15) yes
C14 N2 N1 118.0(2) yes
C13 C1 C2 118.7(2) no
C3 C2 C1 120.5(2) no
C2 C3 C4 121.3(2) no
C5 C4 C3 118.4(2) no
C4 C5 C13 120.7(2) no
C4 C5 C6 130.7(2) no
C13 C5 C6 108.7(2) no
C7 C6 C11 119.9(2) no
C7 C6 C5 131.3(2) no
C11 C6 C5 108.8(2) no
C8 C7 C6 119.3(2) no
C9 C8 C7 120.3(2) no
C8 C9 C10 121.3(2) no
C11 C10 C9 118.2(2) no
C10 C11 C6 121.0(2) no
C10 C11 C12 129.3(2) no
C6 C11 C12 109.7(2) no
O2 C12 C11 107.28(14) yes
O2 C12 C13 111.26(15) yes
C11 C12 C13 102.91(15) no
C1 C13 C5 120.4(2) no
C1 C13 C12 129.8(2) no
C5 C13 C12 109.8(2) no
N2 C14 O2 120.0(2) yes
N2 C14 C15 124.6(2) yes
O2 C14 C15 115.5(2) yes
C20 C15 C16 120.3(2) no
C20 C15 C14 116.2(2) no
C16 C15 C14 123.5(2) no
C17 C16 C15 119.3(2) no
C16 C17 C18 120.4(2) no
C19 C18 C17 120.5(2) no
C18 C19 C20 120.4(2) no
C15 C20 C19 119.1(2) no
C15 C20 C21 120.7(2) no
C19 C20 C21 120.1(2) no
O1 C21 N1 121.5(2) no
O1 C21 C20 123.5(2) no
N1 C21 C20 114.9(2) yes
C23 C22 C27 120.4(2) no
C23 C22 N1 120.6(2) no
C27 C22 N1 118.9(2) no
C22 C23 C24 119.6(2) no
C23 C24 C25 120.2(2) no
C26 C25 C24 119.6(2) no
C27 C26 C25 120.4(2) no
C26 C27 C22 119.8(2) no

loop_
_geom_bond_atom_site_label_1
_geom_bond_atom_site_label_2
_geom_bond_site_symmetry_2
_geom_bond_distance
_geom_bond_publ_flag
O1 C21 . 1.229(2) no
O2 C14 . 1.353(2) yes
O2 C12 . 1.466(2) yes
N1 C21 . 1.381(2) yes
N1 N2 . 1.391(2) yes
N1 C22 . 1.440(2) yes
N2 C14 . 1.286(2) yes
C1 C13 . 1.383(3) no
C1 C2 . 1.388(3) no
C2 C3 . 1.379(3) no
C3 C4 . 1.384(3) no
C4 C5 . 1.382(3) no
C5 C13 . 1.397(3) no
C5 C6 . 1.471(3) no
C6 C7 . 1.384(3) no
C6 C11 . 1.398(3) no
C7 C8 . 1.381(3) no
C8 C9 . 1.378(3) no
C9 C10 . 1.389(3) no
C10 C11 . 1.377(3) no
C11 C12 . 1.514(2) no
C12 C13 . 1.515(3) no
C14 C15 . 1.450(3) no
C15 C20 . 1.398(3) no
C15 C16 . 1.398(3) no
C16 C17 . 1.384(3) no
C17 C18 . 1.385(3) no
C18 C19 . 1.371(3) no
C19 C20 . 1.398(3) no
C20 C21 . 1.465(3) no
C22 C23 . 1.378(3) no
C22 C27 . 1.379(3) no
C23 C24 . 1.383(3) no
C24 C25 . 1.386(4) no
C25 C26 . 1.380(3) no
C26 C27 . 1.377(3) no

loop_
_geom_torsion_atom_site_label_1
_geom_torsion_atom_site_label_2
_geom_torsion_atom_site_label_3
_geom_torsion_atom_site_label_4
_geom_torsion
C21 N1 N2 C14 6.1(3)
C22 N1 N2 C14 -174.0(2)
C13 C1 C2 C3 -1.1(3)
C1 C2 C3 C4 -1.3(4)
C2 C3 C4 C5 1.6(4)
C3 C4 C5 C13 0.5(3)
C3 C4 C5 C6 180.0(2)
C4 C5 C6 C7 4.9(4)
C13 C5 C6 C7 -175.7(2)
C4 C5 C6 C11 -177.4(2)
C13 C5 C6 C11 2.1(2)
C11 C6 C7 C8 -1.2(3)
C5 C6 C7 C8 176.3(2)
C6 C7 C8 C9 1.0(3)
C7 C8 C9 C10 0.3(3)
C8 C9 C10 C11 -1.4(3)
C9 C10 C11 C6 1.3(3)
C9 C10 C11 C12 -176.4(2)
C7 C6 C11 C10 0.0(3)
C5 C6 C11 C10 -178.0(2)
C7 C6 C11 C12 178.1(2)
C5 C6 C11 C12 0.1(2)
C14 O2 C12 C11 163.4(2)
C14 O2 C12 C13 -84.8(2)
C10 C11 C12 O2 -66.6(2)
C6 C11 C12 O2 115.5(2)
C10 C11 C12 C13 175.9(2)
C6 C11 C12 C13 -2.0(2)
C2 C1 C13 C5 3.2(3)
C2 C1 C13 C12 -175.7(2)
C4 C5 C13 C1 -3.0(3)
C6 C5 C13 C1 177.5(2)
C4 C5 C13 C12 176.2(2)
C6 C5 C13 C12 -3.4(2)
O2 C12 C13 C1 67.7(3)
C11 C12 C13 C1 -177.7(2)
O2 C12 C13 C5 -111.3(2)
C11 C12 C13 C5 3.3(2)
N1 N2 C14 O2 -179.6(2)
N1 N2 C14 C15 1.4(3)
C12 O2 C14 N2 -6.8(3)
C12 O2 C14 C15 172.3(2)
N2 C14 C15 C20 -6.1(3)
O2 C14 C15 C20 174.8(2)
N2 C14 C15 C16 172.3(2)
O2 C14 C15 C16 -6.8(3)
C20 C15 C16 C17 -0.8(3)
C14 C15 C16 C17 -179.1(2)
C15 C16 C17 C18 -1.1(3)
C16 C17 C18 C19 1.6(4)
C17 C18 C19 C20 -0.2(4)
C16 C15 C20 C19 2.2(3)
C14 C15 C20 C19 -179.4(2)
C16 C15 C20 C21 -174.6(2)
C14 C15 C20 C21 3.8(3)
C18 C19 C20 C15 -1.7(3)
C18 C19 C20 C21 175.1(2)
N2 N1 C21 O1 173.7(2)
C22 N1 C21 O1 -6.2(3)
N2 N1 C21 C20 -7.8(3)
C22 N1 C21 C20 172.3(2)
C15 C20 C21 O1 -179.1(2)
C19 C20 C21 O1 4.1(3)
C15 C20 C21 N1 2.4(3)
C19 C20 C21 N1 -174.3(2)
C21 N1 C22 C23 -45.5(3)
N2 N1 C22 C23 134.5(2)
C21 N1 C22 C27 137.9(2)
N2 N1 C22 C27 -42.1(2)
C27 C22 C23 C24 1.5(3)
N1 C22 C23 C24 -175.0(2)
C22 C23 C24 C25 -0.7(4)
C23 C24 C25 C26 -0.9(4)
C24 C25 C26 C27 1.7(4)
C25 C26 C27 C22 -0.9(3)
C23 C22 C27 C26 -0.7(3)
N1 C22 C27 C26 175.9(2)

loop_
_cod_related_entry_id
_cod_related_entry_database
_cod_related_entry_code
1 ChemSpider 21137788
